data_4087061
loop_
_publ_author_name
'He, Congfa'
'Wang, Bin'
'Gao, Mingli'
'Gu, Zhenhua'

_publ_section_title
;
 Synthesis of Chiral Cleft C,N-Palladium and Iridium Complexes from
 2,3:6,7-Dibenzobicyclo[3.3.1]nona-2,6-diene-4,8-dione and Their Synthetic
 Applications
;
_journal_name_full Organometallics
_journal_paper_doi 10.1021/acs.organomet.7b00024
_journal_year 2017
_chemical_absolute_configuration ad
_chemical_formula_sum 'C31 H18 F6 N2 O'
_chemical_formula_weight 548.47
_chemical_name_systematic
;
 ?
;
_space_group_crystal_system orthorhombic
_space_group_IT_number 19
_space_group_name_Hall 'P 2ac 2ab'
_space_group_name_H-M_alt 'P 21 21 21'
_symmetry_space_group_name_Hall 'P 2ac 2ab'
_symmetry_space_group_name_H-M 'P 21 21 21'
_atom_sites_solution_hydrogens mixed
_audit_creation_method SHELXL-2013
_cell_angle_alpha 90
_cell_angle_beta 90
_cell_angle_gamma 90
_cell_formula_units_Z 4
_cell_length_a 8.66970(10)
_cell_length_b 9.98220(10)
_cell_length_c 27.1306(4)
_cell_measurement_reflns_used 9794
_cell_measurement_temperature 291(2)
_cell_measurement_theta_max 69.5000
_cell_measurement_theta_min 4.4100
_cell_volume 2347.95(5)
_computing_cell_refinement 'CrysAlisPro (Agilent Technologies)'
_computing_data_collection 'CrysAlisPro (Agilent Technologies)'
_computing_data_reduction 'CrysAlisPro (Agilent Technologies)'
_computing_molecular_graphics 'Ortep-3 (L. J. Farrugia, 2001)'
_computing_publication_material SHELXL-2013
_computing_structure_refinement 'SHELXL-2013 (Sheldrick, 2013)'
_computing_structure_solution 'SHELXS-97 (Sheldrick, 1997)'
_diffrn_ambient_temperature 291(2)
_diffrn_detector_area_resol_mean 15.9149
_diffrn_measured_fraction_theta_full 0.997
_diffrn_measured_fraction_theta_max 0.987
_diffrn_measurement_device_type 'Gemini S Ultra, Agilent Technologies'
_diffrn_measurement_method '\w scans'
_diffrn_radiation_type CuK\a
_diffrn_radiation_wavelength 1.54184
_diffrn_reflns_av_R_equivalents 0.0312
_diffrn_reflns_av_unetI/netI 0.0229
_diffrn_reflns_Laue_measured_fraction_full 0.997
_diffrn_reflns_Laue_measured_fraction_max 0.987
_diffrn_reflns_limit_h_max 9
_diffrn_reflns_limit_h_min -10
_diffrn_reflns_limit_k_max 12
_diffrn_reflns_limit_k_min -12
_diffrn_reflns_limit_l_max 33
_diffrn_reflns_limit_l_min -33
_diffrn_reflns_number 16537
_diffrn_reflns_point_group_measured_fraction_full 0.994
_diffrn_reflns_point_group_measured_fraction_max 0.979
_diffrn_reflns_theta_full 67.684
_diffrn_reflns_theta_max 69.900
_diffrn_reflns_theta_min 4.720
_diffrn_source 'Enhance Ultra (Cu) X-ray Source'
_exptl_absorpt_coefficient_mu 1.097
_exptl_absorpt_correction_T_max 1.00000
_exptl_absorpt_correction_T_min 0.72357
_exptl_absorpt_correction_type multi-scan
_exptl_absorpt_process_details
;
CrysAlisPro, Agilent Technologies,
Version 1.171.37.35 (release 13-08-2014 CrysAlis171 .NET)
(compiled Aug 13 2014,18:06:01)
Empirical absorption correction using spherical harmonics,
 implemented in SCALE3 ABSPACK scaling algorithm.
;
_exptl_crystal_density_diffrn 1.552
_exptl_crystal_description block
_exptl_crystal_F_000 1120
_exptl_crystal_size_max 0.320
_exptl_crystal_size_mid 0.310
_exptl_crystal_size_min 0.280
_refine_diff_density_max 0.486
_refine_diff_density_min -0.527
_refine_diff_density_rms 0.060
_refine_ls_abs_structure_details
;
 Flack x determined using 1729 quotients [(I+)-(I-)]/[(I+)+(I-)]
 (Parsons and Flack (2004), Acta Cryst. A60, s61).
;
_refine_ls_abs_structure_Flack 0.099(66)
_refine_ls_extinction_method none
_refine_ls_goodness_of_fit_ref 1.061
_refine_ls_hydrogen_treatment mixed
_refine_ls_matrix_type full
_refine_ls_number_parameters 389
_refine_ls_number_reflns 4350
_refine_ls_number_restraints 2
_refine_ls_restrained_S_all 1.061
_refine_ls_R_factor_all 0.0663
_refine_ls_R_factor_gt 0.0646
_refine_ls_shift/su_max 0.000
_refine_ls_shift/su_mean 0.000
_refine_ls_structure_factor_coef Fsqd
_refine_ls_weighting_details 'w=1/[\s^2^(Fo^2^)+(0.1100P)^2^+1.2599P] where P=(Fo^2^+2Fc^2^)/3'
_refine_ls_weighting_scheme calc
_refine_ls_wR_factor_gt 0.1801
_refine_ls_wR_factor_ref 0.1824
_reflns_Friedel_coverage 0.725
_reflns_Friedel_fraction_full 0.991
_reflns_Friedel_fraction_max 0.968
_reflns_number_gt 4212
_reflns_number_total 4350
_reflns_threshold_expression 'I > 2\s(I)'
_cod_data_source_file om7b00024_si_002.cif
_cod_data_source_block shelxl
_cod_original_cell_volume 2347.96(5)
_cod_database_code 4087061
_shelx_space_group_comment
;
The symmetry employed for this shelxl refinement is uniquely defined
by the following loop, which should always be used as a source of
symmetry information in preference to the above space-group names.
They are only intended as comments.
;
_shelx_estimated_absorpt_t_min 0.720
_shelx_estimated_absorpt_t_max 0.749
_shelxl_version_number 2013-4

loop_
_space_group_symop_operation_xyz
'x, y, z'
'-x+1/2, -y, z+1/2'
'x+1/2, -y+1/2, -z'
'-x, y+1/2, -z+1/2'

loop_
_atom_site_label
_atom_site_type_symbol
_atom_site_fract_x
_atom_site_fract_y
_atom_site_fract_z
_atom_site_U_iso_or_equiv
_atom_site_adp_type
_atom_site_occupancy
_atom_site_site_symmetry_order
_atom_site_calc_flag
_atom_site_refinement_flags_posn
_atom_site_refinement_flags_adp
_atom_site_refinement_flags_occupancy
_atom_site_disorder_assembly
_atom_site_disorder_group
N2 N 0.3326(4) 0.7190(3) 0.05706(12) 0.0403(7) Uani 1 1 d . . . . .
N1 N 0.3790(4) 0.1992(3) -0.05884(12) 0.0392(7) Uani 1 1 d . . . . .
C7 C 0.3951(4) 0.3223(4) -0.04326(13) 0.0363(8) Uani 1 1 d . . . . .
C23 C 0.3708(4) 0.6007(4) 0.04133(13) 0.0373(8) Uani 1 1 d . . . . .
C6 C 0.3261(5) 0.4365(4) -0.06695(13) 0.0365(8) Uani 1 1 d . . . . .
C16 C 0.4903(4) 0.3458(4) 0.00278(14) 0.0390(8) Uani 1 1 d . . . . .
H16 H 0.5643 0.2723 0.0066 0.047 Uiso 1 1 calc R U . . .
C8 C 0.2947(5) 0.1769(4) -0.10122(14) 0.0395(9) Uani 1 1 d . . . . .
C18 C 0.3324(4) 0.4767(4) 0.06587(13) 0.0349(8) Uani 1 1 d . . . . .
C26 C 0.1078(5) 0.6328(4) 0.16922(15) 0.0442(9) Uani 1 1 d . . . . .
H26 H 0.0722 0.5590 0.1867 0.053 Uiso 1 1 calc R U . . .
C24 C 0.2456(5) 0.7266(4) 0.10043(14) 0.0404(9) Uani 1 1 d . . . . .
C22 C 0.3480(5) 0.2368(4) 0.07266(15) 0.0423(9) Uani 1 1 d . . . . .
H22 H 0.3832 0.1543 0.0613 0.051 Uiso 1 1 calc R U . . .
C20 C 0.2029(5) 0.3616(4) 0.13244(15) 0.0454(10) Uani 1 1 d . . . . .
H20 H 0.1406 0.3632 0.1603 0.054 Uiso 1 1 calc R U . . .
C19 C 0.2419(4) 0.4822(4) 0.10892(14) 0.0375(8) Uani 1 1 d . . . . .
C2 C 0.2739(6) 0.6731(4) -0.07055(16) 0.0480(10) Uani 1 1 d . . . . .
H2 H 0.2884 0.7594 -0.0585 0.058 Uiso 1 1 calc R U . . .
C21 C 0.2555(6) 0.2427(4) 0.11477(16) 0.0503(11) Uani 1 1 d . . . . .
H21 H 0.2294 0.1639 0.1310 0.060 Uiso 1 1 calc R U . . .
C15 C 0.5786(5) 0.4775(5) -0.00274(15) 0.0449(9) Uani 1 1 d . . . . .
H15A H 0.6421 0.4750 -0.0322 0.054 Uiso 1 1 calc R U . . .
H15B H 0.6453 0.4913 0.0255 0.054 Uiso 1 1 calc R U . . .
C1 C 0.3521(5) 0.5673(4) -0.04912(14) 0.0387(8) Uani 1 1 d . . . . .
C27 C 0.0728(5) 0.7592(5) 0.18528(15) 0.0485(10) Uani 1 1 d . . . . .
C13 C 0.2860(6) 0.0446(4) -0.11903(16) 0.0506(11) Uani 1 1 d . . . . .
H13 H 0.3382 -0.0229 -0.1023 0.061 Uiso 1 1 calc R U . . .
C31 C -0.0196(6) 0.7776(5) 0.23075(19) 0.0568(12) Uani 1 1 d . . . . .
C29 C 0.2108(6) 0.8553(4) 0.11810(16) 0.0491(10) Uani 1 1 d . . . . .
H29 H 0.2469 0.9302 0.1013 0.059 Uiso 1 1 calc R U . . .
C10 C 0.1311(5) 0.2450(5) -0.16888(16) 0.0487(10) Uani 1 1 d . . . . .
H10 H 0.0779 0.3112 -0.1860 0.058 Uiso 1 1 calc R U . . .
C25 C 0.1968(5) 0.6135(4) 0.12651(14) 0.0389(8) Uani 1 1 d . . . . .
C3 C 0.1738(6) 0.6521(5) -0.10998(18) 0.0569(12) Uani 1 1 d . . . . .
H3 H 0.1205 0.7240 -0.1235 0.068 Uiso 1 1 calc R U . . .
C11 C 0.1259(6) 0.1161(5) -0.18517(16) 0.0515(11) Uani 1 1 d . . . . .
C14 C 0.4614(5) 0.5918(4) -0.00644(14) 0.0399(9) Uani 1 1 d . . . . .
H14 H 0.5164 0.6764 -0.0118 0.048 Uiso 1 1 calc R U . . .
C5 C 0.2284(5) 0.4148(4) -0.10826(14) 0.0416(9) Uani 1 1 d . . . . .
C12 C 0.2038(6) 0.0132(5) -0.15986(17) 0.0539(11) Uani 1 1 d . . . . .
H12 H 0.1988 -0.0748 -0.1710 0.065 Uiso 1 1 calc R U . . .
C17 C 0.3874(4) 0.3516(4) 0.04796(13) 0.0370(8) Uani 1 1 d . . . . .
C30 C 0.0367(7) 0.0797(6) -0.2307(2) 0.0657(14) Uani 1 1 d . . . . .
C4 C 0.1531(6) 0.5249(5) -0.12907(16) 0.0518(10) Uani 1 1 d . . . . .
H4 H 0.0884 0.5125 -0.1560 0.062 Uiso 1 1 calc R U . . .
C28 C 0.1245(6) 0.8714(4) 0.15977(17) 0.0530(11) Uani 1 1 d . . . . .
H28 H 0.1004 0.9569 0.1710 0.064 Uiso 1 1 calc R U . . .
C9 C 0.2158(5) 0.2794(4) -0.12662(14) 0.0397(8) Uani 1 1 d . . . . .
F1 F -0.0178(11) 0.1844(6) -0.2550(3) 0.141(3) Uani 0.888(6) 1 d . . P A 2
F2 F -0.0811(6) 0.0012(7) -0.22218(17) 0.116(2) Uani 0.888(6) 1 d . . P A 2
F3 F 0.1204(5) 0.0090(7) -0.26281(14) 0.0968(17) Uani 0.888(6) 1 d . . P A 2
F1' F -0.082(9) 0.122(6) -0.230(2) 0.141(3) Uani 0.112(6) 1 d . . P A 1
F3' F 0.093(5) 0.125(6) -0.2647(13) 0.0968(17) Uani 0.112(6) 1 d . . P A 1
F2' F 0.029(5) -0.070(5) -0.2401(14) 0.116(2) Uani 0.112(6) 1 d . . P A 1
F4 F -0.0831(19) 0.6711(9) 0.2494(4) 0.170(7) Uani 0.672(6) 1 d . . P B 2
F5 F -0.1402(10) 0.8565(15) 0.2251(3) 0.158(5) Uani 0.672(6) 1 d . . P B 2
F6 F 0.0488(8) 0.8477(10) 0.2640(2) 0.114(3) Uani 0.672(6) 1 d . . P B 2
F4' F -0.146(5) 0.734(2) 0.2286(10) 0.170(7) Uani 0.328(6) 1 d . . P B 1
F5' F -0.042(2) 0.903(3) 0.2429(7) 0.158(5) Uani 0.328(6) 1 d . . P B 1
F6' F 0.0455(17) 0.712(2) 0.2700(4) 0.114(3) Uani 0.328(6) 1 d . . P B 1
O1 O 0.4954(6) -0.0532(6) -0.0085(3) 0.1055(19) Uani 1 1 d D . . . .
H1A H 0.434(10) -0.086(10) 0.014(3) 0.14(4) Uiso 1 1 d D . . . .
H1B H 0.463(11) 0.025(5) -0.019(4) 0.14(3) Uiso 1 1 d D . . . .

loop_
_atom_site_aniso_label
_atom_site_aniso_U_11
_atom_site_aniso_U_22
_atom_site_aniso_U_33
_atom_site_aniso_U_23
_atom_site_aniso_U_13
_atom_site_aniso_U_12
N2 0.0480(18) 0.0380(16) 0.0349(16) 0.0011(13) 0.0027(14) -0.0021(14)
N1 0.0428(17) 0.0384(16) 0.0363(16) 0.0019(13) 0.0034(14) 0.0056(14)
C7 0.0354(18) 0.042(2) 0.0312(17) -0.0012(15) 0.0045(14) 0.0018(16)
C23 0.0384(18) 0.0386(18) 0.0348(18) -0.0005(15) -0.0003(15) -0.0043(16)
C6 0.0375(18) 0.0418(19) 0.0302(16) 0.0006(14) 0.0036(15) 0.0049(15)
C16 0.0332(18) 0.043(2) 0.041(2) -0.0002(16) -0.0009(16) 0.0034(16)
C8 0.043(2) 0.042(2) 0.0343(18) -0.0004(15) 0.0066(16) 0.0017(16)
C18 0.0366(17) 0.0371(18) 0.0309(16) -0.0007(14) -0.0020(14) -0.0012(15)
C26 0.047(2) 0.047(2) 0.039(2) -0.0057(17) 0.0054(17) -0.0032(18)
C24 0.047(2) 0.042(2) 0.0319(18) -0.0031(16) -0.0031(16) -0.0014(17)
C22 0.048(2) 0.0378(19) 0.0412(19) -0.0018(16) -0.0025(18) -0.0015(17)
C20 0.057(2) 0.043(2) 0.0355(19) 0.0011(17) 0.0083(19) -0.0105(19)
C19 0.0414(19) 0.0389(19) 0.0321(17) -0.0012(16) 0.0022(16) -0.0040(16)
C2 0.063(3) 0.038(2) 0.043(2) 0.0039(17) 0.002(2) 0.0069(19)
C21 0.066(3) 0.041(2) 0.043(2) 0.0037(18) 0.007(2) -0.009(2)
C15 0.0343(18) 0.055(2) 0.046(2) 0.0000(18) 0.0027(17) -0.0040(18)
C1 0.043(2) 0.0397(19) 0.0332(17) 0.0043(15) 0.0069(16) 0.0014(16)
C27 0.049(2) 0.059(3) 0.038(2) -0.0105(19) 0.0022(18) -0.001(2)
C13 0.064(3) 0.045(2) 0.044(2) -0.0004(18) 0.007(2) 0.000(2)
C31 0.059(3) 0.060(3) 0.051(3) -0.020(2) 0.017(2) -0.002(2)
C29 0.067(3) 0.039(2) 0.041(2) -0.0004(17) -0.002(2) 0.001(2)
C10 0.045(2) 0.059(2) 0.042(2) -0.0001(19) -0.0041(18) 0.002(2)
C25 0.042(2) 0.043(2) 0.0322(17) -0.0038(15) -0.0010(16) -0.0034(16)
C3 0.070(3) 0.053(2) 0.048(2) 0.012(2) -0.004(2) 0.017(2)
C11 0.052(2) 0.062(3) 0.040(2) -0.0056(19) 0.0002(19) -0.007(2)
C14 0.0426(19) 0.039(2) 0.0381(19) 0.0004(16) 0.0084(16) -0.0055(17)
C5 0.047(2) 0.045(2) 0.0333(18) 0.0013(16) 0.0011(17) 0.0067(18)
C12 0.064(3) 0.052(2) 0.046(2) -0.0079(19) 0.008(2) -0.007(2)
C17 0.0361(18) 0.0443(19) 0.0306(17) -0.0015(15) -0.0040(15) -0.0007(16)
C30 0.065(3) 0.082(4) 0.049(3) -0.014(3) -0.009(3) -0.005(3)
C4 0.063(3) 0.052(2) 0.040(2) 0.0064(19) -0.009(2) 0.012(2)
C28 0.069(3) 0.043(2) 0.047(2) -0.0104(18) 0.001(2) 0.006(2)
C9 0.0399(19) 0.045(2) 0.0342(18) -0.0007(16) 0.0030(16) 0.0007(16)
F1 0.211(8) 0.085(4) 0.128(5) -0.013(3) -0.120(5) 0.012(4)
F2 0.086(3) 0.184(6) 0.077(3) -0.036(3) 0.003(2) -0.066(4)
F3 0.082(3) 0.155(5) 0.0532(19) -0.042(3) -0.0005(18) 0.003(3)
F1' 0.211(8) 0.085(4) 0.128(5) -0.013(3) -0.120(5) 0.012(4)
F3' 0.082(3) 0.155(5) 0.0532(19) -0.042(3) -0.0005(18) 0.003(3)
F2' 0.086(3) 0.184(6) 0.077(3) -0.036(3) 0.003(2) -0.066(4)
F4 0.284(16) 0.084(6) 0.140(9) -0.037(5) 0.152(11) -0.066(8)
F5 0.078(4) 0.302(14) 0.093(5) 0.001(6) 0.023(4) 0.087(8)
F6 0.097(4) 0.191(7) 0.054(2) -0.069(4) 0.021(3) -0.030(5)
F4' 0.284(16) 0.084(6) 0.140(9) -0.037(5) 0.152(11) -0.066(8)
F5' 0.078(4) 0.302(14) 0.093(5) 0.001(6) 0.023(4) 0.087(8)
F6' 0.097(4) 0.191(7) 0.054(2) -0.069(4) 0.021(3) -0.030(5)
O1 0.076(3) 0.100(4) 0.140(5) 0.047(4) 0.014(3) 0.021(3)

loop_
_atom_type_symbol
_atom_type_description
_atom_type_scat_dispersion_real
_atom_type_scat_dispersion_imag
_atom_type_scat_source
C C 0.0181 0.0091 'International Tables Vol C Tables 4.2.6.8 and 6.1.1.4'
H H 0.0000 0.0000 'International Tables Vol C Tables 4.2.6.8 and 6.1.1.4'
N N 0.0311 0.0180 'International Tables Vol C Tables 4.2.6.8 and 6.1.1.4'
F F 0.0727 0.0534 'International Tables Vol C Tables 4.2.6.8 and 6.1.1.4'
O O 0.0492 0.0322 'International Tables Vol C Tables 4.2.6.8 and 6.1.1.4'

loop_
_geom_angle_atom_site_label_1
_geom_angle_atom_site_label_2
_geom_angle_atom_site_label_3
_geom_angle
C23 N2 C24 117.5(3)
C7 N1 C8 118.5(3)
N1 C7 C6 123.8(3)
N1 C7 C16 118.1(3)
C6 C7 C16 118.2(3)
N2 C23 C18 124.7(3)
N2 C23 C14 117.7(3)
C18 C23 C14 117.6(3)
C1 C6 C5 120.5(3)
C1 C6 C7 120.9(3)
C5 C6 C7 118.6(3)
C7 C16 C17 110.6(3)
C7 C16 C15 109.0(3)
C17 C16 C15 109.9(3)
C7 C16 H16 109.1
C17 C16 H16 109.1
C15 C16 H16 109.1
N1 C8 C13 117.7(4)
N1 C8 C9 123.1(3)
C13 C8 C9 119.2(4)
C19 C18 C17 120.3(3)
C19 C18 C23 118.5(3)
C17 C18 C23 121.2(3)
C27 C26 C25 120.7(4)
C27 C26 H26 119.6
C25 C26 H26 119.6
C25 C24 N2 123.0(4)
C25 C24 C29 120.1(4)
N2 C24 C29 116.9(4)
C17 C22 C21 120.5(4)
C17 C22 H22 119.8
C21 C22 H22 119.8
C21 C20 C19 120.5(4)
C21 C20 H20 119.8
C19 C20 H20 119.8
C20 C19 C18 118.6(4)
C20 C19 C25 124.1(3)
C18 C19 C25 117.3(3)
C1 C2 C3 120.9(4)
C1 C2 H2 119.6
C3 C2 H2 119.6
C20 C21 C22 121.2(4)
C20 C21 H21 119.4
C22 C21 H21 119.4
C16 C15 C14 108.4(3)
C16 C15 H15A 110.0
C14 C15 H15A 110.0
C16 C15 H15B 110.0
C14 C15 H15B 110.0
H15A C15 H15B 108.4
C2 C1 C6 119.0(4)
C2 C1 C14 120.2(4)
C6 C1 C14 120.8(3)
C26 C27 C28 120.8(4)
C26 C27 C31 120.0(4)
C28 C27 C31 119.2(4)
C12 C13 C8 121.7(4)
C12 C13 H13 119.1
C8 C13 H13 119.1
F6 C31 F4 111.5(8)
F4' C31 F5' 103.2(15)
F6 C31 F5 97.1(8)
F4 C31 F5 101.4(10)
F4' C31 F6' 104.2(16)
F5' C31 F6' 108.6(11)
F4' C31 C27 114.6(11)
F6 C31 C27 113.7(5)
F4 C31 C27 116.8(5)
F5' C31 C27 114.1(9)
F5 C31 C27 113.9(6)
F6' C31 C27 111.4(6)
C28 C29 C24 120.6(4)
C28 C29 H29 119.7
C24 C29 H29 119.7
C11 C10 C9 120.9(4)
C11 C10 H10 119.5
C9 C10 H10 119.5
C24 C25 C26 118.2(4)
C24 C25 C19 118.8(3)
C26 C25 C19 123.0(4)
C4 C3 C2 120.4(4)
C4 C3 H3 119.8
C2 C3 H3 119.8
C10 C11 C12 121.0(4)
C10 C11 C30 120.9(5)
C12 C11 C30 118.1(5)
C1 C14 C23 109.8(3)
C1 C14 C15 110.1(3)
C23 C14 C15 109.3(3)
C1 C14 H14 109.2
C23 C14 H14 109.2
C15 C14 H14 109.2
C4 C5 C6 118.5(4)
C4 C5 C9 124.1(4)
C6 C5 C9 117.4(3)
C13 C12 C11 118.8(4)
C13 C12 H12 120.6
C11 C12 H12 120.6
C22 C17 C18 118.9(3)
C22 C17 C16 120.6(3)
C18 C17 C16 120.4(3)
F1' C30 F3' 105(4)
F2 C30 F1 106.4(7)
F2 C30 F3 102.9(5)
F1 C30 F3 106.6(6)
F1' C30 C11 112(3)
F3' C30 C11 110.5(19)
F2 C30 C11 113.7(5)
F1 C30 C11 113.7(5)
F3 C30 C11 112.7(5)
F1' C30 F2' 110(3)
F3' C30 F2' 106(3)
C11 C30 F2' 113.6(16)
C3 C4 C5 120.7(4)
C3 C4 H4 119.7
C5 C4 H4 119.7
C29 C28 C27 119.6(4)
C29 C28 H28 120.2
C27 C28 H28 120.2
C10 C9 C8 118.3(4)
C10 C9 C5 123.4(4)
C8 C9 C5 118.3(3)
H1A O1 H1B 111(10)

loop_
_geom_bond_atom_site_label_1
_geom_bond_atom_site_label_2
_geom_bond_distance
N2 C23 1.299(5)
N2 C24 1.400(5)
N1 C7 1.307(5)
N1 C8 1.381(5)
C7 C6 1.439(5)
C7 C16 1.516(5)
C23 C18 1.444(5)
C23 C14 1.518(5)
C6 C1 1.410(5)
C6 C5 1.421(5)
C16 C17 1.517(5)
C16 C15 1.528(6)
C16 H16 0.9800
C8 C13 1.408(6)
C8 C9 1.411(6)
C18 C19 1.408(5)
C18 C17 1.422(5)
C26 C27 1.368(6)
C26 C25 1.406(5)
C26 H26 0.9300
C24 C25 1.398(6)
C24 C29 1.404(6)
C22 C17 1.371(5)
C22 C21 1.397(6)
C22 H22 0.9300
C20 C21 1.359(6)
C20 C19 1.403(5)
C20 H20 0.9300
C19 C25 1.449(6)
C2 C1 1.383(6)
C2 C3 1.394(7)
C2 H2 0.9300
C21 H21 0.9300
C15 C14 1.531(6)
C15 H15A 0.9700
C15 H15B 0.9700
C1 C14 1.516(6)
C27 C28 1.391(7)
C27 C31 1.483(6)
C13 C12 1.355(6)
C13 H13 0.9300
C31 F4' 1.18(4)
C31 F6 1.286(8)
C31 F4 1.300(10)
C31 F5' 1.30(3)
C31 F5 1.318(10)
C31 F6' 1.371(19)
C29 C28 1.365(6)
C29 H29 0.9300
C10 C11 1.361(7)
C10 C9 1.404(6)
C10 H10 0.9300
C3 C4 1.383(7)
C3 H3 0.9300
C11 C12 1.408(7)
C11 C30 1.501(6)
C14 H14 0.9800
C5 C4 1.397(6)
C5 C9 1.444(6)
C12 H12 0.9300
C30 F1' 1.12(7)
C30 F3' 1.14(5)
C30 F2 1.308(7)
C30 F1 1.323(9)
C30 F3 1.336(7)
C30 F2' 1.52(5)
C4 H4 0.9300
C28 H28 0.9300
O1 H1A 0.87(3)
O1 H1B 0.88(3)

loop_
_geom_torsion_atom_site_label_1
_geom_torsion_atom_site_label_2
_geom_torsion_atom_site_label_3
_geom_torsion_atom_site_label_4
_geom_torsion
C8 N1 C7 C6 1.9(6)
C8 N1 C7 C16 -178.9(3)
C24 N2 C23 C18 -1.2(6)
C24 N2 C23 C14 178.4(3)
N1 C7 C6 C1 -178.0(4)
C16 C7 C6 C1 2.9(5)
N1 C7 C6 C5 3.2(6)
C16 C7 C6 C5 -176.0(3)
N1 C7 C16 C17 -94.8(4)
C6 C7 C16 C17 84.5(4)
N1 C7 C16 C15 144.3(4)
C6 C7 C16 C15 -36.5(4)
C7 N1 C8 C13 176.4(4)
C7 N1 C8 C9 -4.7(6)
N2 C23 C18 C19 2.7(6)
C14 C23 C18 C19 -176.9(3)
N2 C23 C18 C17 -175.7(4)
C14 C23 C18 C17 4.7(5)
C23 N2 C24 C25 -1.1(6)
C23 N2 C24 C29 177.4(4)
C21 C20 C19 C18 2.0(6)
C21 C20 C19 C25 -177.1(4)
C17 C18 C19 C20 -2.4(6)
C23 C18 C19 C20 179.2(4)
C17 C18 C19 C25 176.7(3)
C23 C18 C19 C25 -1.7(5)
C19 C20 C21 C22 -0.7(7)
C17 C22 C21 C20 -0.3(7)
C7 C16 C15 C14 63.3(4)
C17 C16 C15 C14 -58.0(4)
C3 C2 C1 C6 -1.6(6)
C3 C2 C1 C14 179.6(4)
C5 C6 C1 C2 3.9(6)
C7 C6 C1 C2 -174.9(4)
C5 C6 C1 C14 -177.4(3)
C7 C6 C1 C14 3.8(6)
C25 C26 C27 C28 0.0(7)
C25 C26 C27 C31 -179.2(4)
N1 C8 C13 C12 178.9(4)
C9 C8 C13 C12 -0.1(6)
C26 C27 C31 F4' -63.1(18)
C28 C27 C31 F4' 117.7(17)
C26 C27 C31 F6 122.1(7)
C28 C27 C31 F6 -57.1(8)
C26 C27 C31 F4 -10.0(12)
C28 C27 C31 F4 170.7(10)
C26 C27 C31 F5' 178.3(12)
C28 C27 C31 F5' -1.0(13)
C26 C27 C31 F5 -127.9(9)
C28 C27 C31 F5 52.9(9)
C26 C27 C31 F6' 54.8(10)
C28 C27 C31 F6' -124.4(9)
C25 C24 C29 C28 -2.4(7)
N2 C24 C29 C28 179.0(4)
N2 C24 C25 C26 -179.0(4)
C29 C24 C25 C26 2.6(6)
N2 C24 C25 C19 1.9(6)
C29 C24 C25 C19 -176.5(4)
C27 C26 C25 C24 -1.4(6)
C27 C26 C25 C19 177.7(4)
C20 C19 C25 C24 178.6(4)
C18 C19 C25 C24 -0.4(5)
C20 C19 C25 C26 -0.4(6)
C18 C19 C25 C26 -179.5(4)
C1 C2 C3 C4 -1.3(7)
C9 C10 C11 C12 0.7(7)
C9 C10 C11 C30 -179.3(4)
C2 C1 C14 C23 82.3(5)
C6 C1 C14 C23 -96.4(4)
C2 C1 C14 C15 -157.4(4)
C6 C1 C14 C15 23.9(5)
N2 C23 C14 C1 -95.6(4)
C18 C23 C14 C1 84.0(4)
N2 C23 C14 C15 143.5(4)
C18 C23 C14 C15 -36.9(5)
C16 C15 C14 C1 -57.0(4)
C16 C15 C14 C23 63.7(4)
C1 C6 C5 C4 -3.2(6)
C7 C6 C5 C4 175.6(4)
C1 C6 C5 C9 175.7(4)
C7 C6 C5 C9 -5.5(5)
C8 C13 C12 C11 0.4(7)
C10 C11 C12 C13 -0.7(7)
C30 C11 C12 C13 179.3(5)
C21 C22 C17 C18 -0.1(6)
C21 C22 C17 C16 178.9(4)
C19 C18 C17 C22 1.4(5)
C23 C18 C17 C22 179.8(4)
C19 C18 C17 C16 -177.5(3)
C23 C18 C17 C16 0.9(5)
C7 C16 C17 C22 87.1(4)
C15 C16 C17 C22 -152.6(4)
C7 C16 C17 C18 -94.0(4)
C15 C16 C17 C18 26.3(5)
C10 C11 C30 F1' -49(4)
C12 C11 C30 F1' 131(4)
C10 C11 C30 F3' 68(3)
C12 C11 C30 F3' -112(3)
C10 C11 C30 F2 -114.7(6)
C12 C11 C30 F2 65.3(7)
C10 C11 C30 F1 7.2(9)
C12 C11 C30 F1 -172.8(7)
C10 C11 C30 F3 128.7(6)
C12 C11 C30 F3 -51.3(7)
C10 C11 C30 F2' -173.6(18)
C12 C11 C30 F2' 6.4(19)
C2 C3 C4 C5 2.0(8)
C6 C5 C4 C3 0.3(7)
C9 C5 C4 C3 -178.5(4)
C24 C29 C28 C27 1.0(7)
C26 C27 C28 C29 0.2(7)
C31 C27 C28 C29 179.4(5)
C11 C10 C9 C8 -0.4(6)
C11 C10 C9 C5 178.6(4)
N1 C8 C9 C10 -178.8(4)
C13 C8 C9 C10 0.1(6)
N1 C8 C9 C5 2.2(6)
C13 C8 C9 C5 -178.9(4)
C4 C5 C9 C10 2.8(7)
C6 C5 C9 C10 -176.0(4)
C4 C5 C9 C8 -178.2(4)
C6 C5 C9 C8 3.0(6)
